data_7108276
loop_
_publ_author_name
'Jun Zhang'
'Xiaolong Su'
'Jun Fu'
'Xinke Qin'
'Meixin Zhao'
'Min Shi'

_publ_section_title
;
 Tailor-made synthesis of various backbone-substituted imidazolinium salts
 by triflic anhydride mediated intramolecular cyclisation
;
_journal_name_full Chem.Commun.
_journal_page_first 9192
_journal_paper_doi 10.1039/c2cc34952c
_journal_volume 48
_journal_year 2012
_chemical_formula_sum 'C29 H33 F3 N2 O3 S'
_chemical_formula_weight 546.63
_chemical_name_systematic
;
?
;
_space_group_IT_number 19
_symmetry_cell_setting orthorhombic
_symmetry_space_group_name_Hall 'P 2ac 2ab'
_symmetry_space_group_name_H-M 'P 21 21 21'
_atom_sites_solution_hydrogens geom
_atom_sites_solution_primary direct
_atom_sites_solution_secondary difmap
_audit_creation_method SHELXL-97
_cell_angle_alpha 90.00
_cell_angle_beta 90.00
_cell_angle_gamma 90.00
_cell_formula_units_Z 4
_cell_length_a 11.6191(11)
_cell_length_b 14.5312(14)
_cell_length_c 17.0220(16)
_cell_measurement_temperature 296(2)
_cell_volume 2874.0(5)
_computing_structure_refinement 'SHELXL-97 (Sheldrick, 2008)'
_computing_structure_solution 'SHELXS-97 (Sheldrick, 2008)'
_diffrn_ambient_temperature 296(2)
_diffrn_measured_fraction_theta_full 0.999
_diffrn_measured_fraction_theta_max 0.999
_diffrn_radiation_monochromator graphite
_diffrn_radiation_source 'fine-focus sealed tube'
_diffrn_radiation_type MoK\a
_diffrn_radiation_wavelength 0.71073
_diffrn_reflns_av_R_equivalents 0.1089
_diffrn_reflns_av_sigmaI/netI 0.0701
_diffrn_reflns_limit_h_max 13
_diffrn_reflns_limit_h_min -13
_diffrn_reflns_limit_k_max 15
_diffrn_reflns_limit_k_min -17
_diffrn_reflns_limit_l_max 20
_diffrn_reflns_limit_l_min -20
_diffrn_reflns_number 32907
_diffrn_reflns_theta_full 25.01
_diffrn_reflns_theta_max 25.01
_diffrn_reflns_theta_min 1.84
_exptl_absorpt_coefficient_mu 0.164
_exptl_absorpt_correction_T_max 0.9648
_exptl_absorpt_correction_T_min 0.9284
_exptl_absorpt_correction_type multi-scan
_exptl_crystal_colour colorless
_exptl_crystal_density_diffrn 1.263
_exptl_crystal_density_method 'not measured'
_exptl_crystal_description block
_exptl_crystal_F_000 1152
_exptl_crystal_size_max 0.46
_exptl_crystal_size_mid 0.32
_exptl_crystal_size_min 0.22
_refine_diff_density_max 0.565
_refine_diff_density_min -0.235
_refine_diff_density_rms 0.052
_refine_ls_abs_structure_details 'Flack H D (1983), Acta Cryst. A39, 876-881'
_refine_ls_abs_structure_Flack 0.6(3)
_refine_ls_extinction_method none
_refine_ls_goodness_of_fit_ref 1.031
_refine_ls_hydrogen_treatment constr
_refine_ls_matrix_type full
_refine_ls_number_parameters 343
_refine_ls_number_reflns 5056
_refine_ls_number_restraints 0
_refine_ls_restrained_S_all 1.031
_refine_ls_R_factor_all 0.1654
_refine_ls_R_factor_gt 0.0858
_refine_ls_shift/su_max 0.000
_refine_ls_shift/su_mean 0.000
_refine_ls_structure_factor_coef Fsqd
_refine_ls_weighting_details 'calc w=1/[\s^2^(Fo^2^)+(0.1550P)^2^+1.1830P] where P=(Fo^2^+2Fc^2^)/3'
_refine_ls_weighting_scheme calc
_refine_ls_wR_factor_gt 0.2280
_refine_ls_wR_factor_ref 0.2978
_reflns_number_gt 2535
_reflns_number_total 5056
_reflns_threshold_expression >2sigma(I)
_cod_data_source_file c2cc34952c.txt
_cod_data_source_block z
_cod_original_sg_symbol_H-M P2(1)2(1)2(1)
_cod_database_code 7108276

loop_
_symmetry_equiv_pos_as_xyz
'x, y, z'
'-x+1/2, -y, z+1/2'
'-x, y+1/2, -z+1/2'
'x+1/2, -y+1/2, -z'

loop_
_atom_site_label
_atom_site_type_symbol
_atom_site_fract_x
_atom_site_fract_y
_atom_site_fract_z
_atom_site_U_iso_or_equiv
_atom_site_adp_type
_atom_site_occupancy
_atom_site_symmetry_multiplicity
_atom_site_calc_flag
_atom_site_refinement_flags
S1 S 0.3994(2) 0.54720(17) 0.03983(17) 0.1169(9) Uani 1 1 d .
O1 O 0.3307(8) 0.6137(6) 0.0079(9) 0.229(6) Uani 1 1 d .
O2 O 0.3677(15) 0.5155(8) 0.1151(5) 0.295(9) Uani 1 1 d .
O3 O 0.5204(6) 0.5683(6) 0.0351(4) 0.154(3) Uani 1 1 d .
F1 F 0.4122(10) 0.4597(8) -0.0869(5) 0.234(5) Uani 1 1 d .
F2 F 0.4326(8) 0.3757(5) 0.0110(7) 0.215(4) Uani 1 1 d .
F3 F 0.2697(6) 0.4211(5) -0.0178(5) 0.181(3) Uani 1 1 d .
C29 C 0.3785(11) 0.4466(11) -0.0144(6) 0.140(4) Uani 1 1 d .
N1 N 0.0611(4) 0.7054(4) 0.1378(3) 0.0661(14) Uani 1 1 d .
N2 N -0.0088(5) 0.6251(4) 0.0395(3) 0.0706(14) Uani 1 1 d .
C1 C 0.1410(6) 0.7348(4) 0.1967(4) 0.0680(17) Uani 1 1 d .
C2 C 0.1835(7) 0.6723(5) 0.2493(5) 0.089(2) Uani 1 1 d .
C3 C 0.2546(8) 0.7046(7) 0.3102(5) 0.099(3) Uani 1 1 d .
H3A H 0.2874 0.6627 0.3449 0.119 Uiso 1 1 calc R
C4 C 0.2767(8) 0.7973(7) 0.3195(6) 0.107(3) Uani 1 1 d .
C5 C 0.2331(8) 0.8570(6) 0.2662(5) 0.098(3) Uani 1 1 d .
H5A H 0.2485 0.9194 0.2722 0.118 Uiso 1 1 calc R
C6 C 0.1669(7) 0.8293(5) 0.2033(5) 0.085(2) Uani 1 1 d .
C7 C 0.3476(12) 0.8288(8) 0.3892(7) 0.161(5) Uani 1 1 d .
H7A H 0.3693 0.7764 0.4202 0.242 Uiso 1 1 calc R
H7B H 0.3030 0.8704 0.4207 0.242 Uiso 1 1 calc R
H7C H 0.4156 0.8596 0.3708 0.242 Uiso 1 1 calc R
C8 C 0.1321(9) 0.8982(5) 0.1455(6) 0.120(3) Uani 1 1 d .
H8A H 0.1588 0.9577 0.1618 0.179 Uiso 1 1 calc R
H8B H 0.0497 0.8989 0.1413 0.179 Uiso 1 1 calc R
H8C H 0.1650 0.8832 0.0953 0.179 Uiso 1 1 calc R
C9 C 0.1703(9) 0.5693(5) 0.2407(5) 0.104(3) Uani 1 1 d .
H9A H 0.2063 0.5391 0.2844 0.157 Uiso 1 1 calc R
H9B H 0.2062 0.5496 0.1928 0.157 Uiso 1 1 calc R
H9C H 0.0900 0.5538 0.2395 0.157 Uiso 1 1 calc R
C10 C -0.0102(6) 0.5661(4) -0.0284(4) 0.0649(15) Uani 1 1 d .
C11 C -0.0095(6) 0.6046(5) -0.1014(4) 0.0790(19) Uani 1 1 d .
C12 C -0.0149(7) 0.5463(6) -0.1663(5) 0.090(2) Uani 1 1 d .
H12A H -0.0119 0.5717 -0.2164 0.108 Uiso 1 1 calc R
C13 C -0.0245(6) 0.4520(6) -0.1584(5) 0.083(2) Uani 1 1 d .
C14 C -0.0249(7) 0.4151(5) -0.0831(5) 0.086(2) Uani 1 1 d .
H14A H -0.0310 0.3516 -0.0772 0.103 Uiso 1 1 calc R
C15 C -0.0166(6) 0.4693(4) -0.0167(4) 0.0732(18) Uani 1 1 d .
C16 C 0.0065(12) 0.7058(5) -0.1124(5) 0.127(4) Uani 1 1 d .
H16A H 0.0089 0.7355 -0.0620 0.191 Uiso 1 1 calc R
H16B H -0.0565 0.7301 -0.1425 0.191 Uiso 1 1 calc R
H16C H 0.0774 0.7169 -0.1398 0.191 Uiso 1 1 calc R
C17 C -0.0383(8) 0.3931(7) -0.2306(5) 0.114(3) Uani 1 1 d .
H17A H -0.0364 0.4313 -0.2766 0.171 Uiso 1 1 calc R
H17B H -0.1106 0.3612 -0.2283 0.171 Uiso 1 1 calc R
H17C H 0.0233 0.3491 -0.2330 0.171 Uiso 1 1 calc R
C18 C -0.0114(10) 0.4258(6) 0.0629(5) 0.118(3) Uani 1 1 d .
H18A H -0.0170 0.3602 0.0577 0.177 Uiso 1 1 calc R
H18B H -0.0740 0.4480 0.0944 0.177 Uiso 1 1 calc R
H18C H 0.0603 0.4414 0.0877 0.177 Uiso 1 1 calc R
C19 C -0.0620(6) 0.7392(4) 0.1320(4) 0.0743(18) Uani 1 1 d .
H19A H -0.0600 0.8016 0.1103 0.089 Uiso 1 1 calc R
C20 C -0.1132(7) 0.6748(5) 0.0679(4) 0.083(2) Uani 1 1 d .
H20A H -0.1429 0.7129 0.0249 0.099 Uiso 1 1 calc R
C21 C 0.0806(7) 0.6459(4) 0.0831(4) 0.0724(18) Uani 1 1 d .
H21A H 0.1527 0.6197 0.0752 0.087 Uiso 1 1 calc R
C22 C -0.2069(7) 0.6095(7) 0.0937(6) 0.116(3) Uani 1 1 d .
H22A H -0.2329 0.5743 0.0493 0.174 Uiso 1 1 calc R
H22B H -0.2701 0.6439 0.1150 0.174 Uiso 1 1 calc R
H22C H -0.1773 0.5686 0.1331 0.174 Uiso 1 1 calc R
C23 C -0.1227(6) 0.7440(5) 0.2105(4) 0.0734(18) Uani 1 1 d .
C24 C -0.1104(8) 0.6774(6) 0.2691(5) 0.100(2) Uani 1 1 d .
H24A H -0.0645 0.6261 0.2599 0.120 Uiso 1 1 calc R
C25 C -0.1650(10) 0.6869(8) 0.3396(6) 0.120(3) Uani 1 1 d .
H25A H -0.1546 0.6434 0.3790 0.144 Uiso 1 1 calc R
C26 C -0.2346(11) 0.7603(10) 0.3515(7) 0.129(4) Uani 1 1 d .
H26A H -0.2727 0.7658 0.3993 0.155 Uiso 1 1 calc R
C27 C -0.2501(10) 0.8247(7) 0.2970(8) 0.123(4) Uani 1 1 d .
H27A H -0.2995 0.8738 0.3068 0.147 Uiso 1 1 calc R
C28 C -0.1920(8) 0.8188(5) 0.2245(6) 0.101(3) Uani 1 1 d .
H28B H -0.2005 0.8647 0.1868 0.121 Uiso 1 1 calc R

loop_
_atom_site_aniso_label
_atom_site_aniso_U_11
_atom_site_aniso_U_22
_atom_site_aniso_U_33
_atom_site_aniso_U_23
_atom_site_aniso_U_13
_atom_site_aniso_U_12
S1 0.123(2) 0.0856(14) 0.142(2) -0.0010(14) 0.0440(16) -0.0110(15)
O1 0.140(7) 0.107(5) 0.439(18) 0.071(8) -0.004(9) 0.015(5)
O2 0.49(2) 0.281(13) 0.111(6) -0.064(7) 0.121(9) -0.245(15)
O3 0.093(4) 0.205(7) 0.164(6) -0.041(6) 0.015(4) -0.059(5)
F1 0.292(11) 0.277(10) 0.132(5) -0.051(6) 0.034(6) -0.125(9)
F2 0.208(8) 0.125(5) 0.312(11) -0.028(6) -0.089(8) 0.058(5)
F3 0.124(5) 0.189(6) 0.230(7) -0.004(5) -0.004(5) -0.062(5)
C29 0.142(10) 0.196(12) 0.081(7) 0.021(7) -0.012(6) -0.049(10)
N1 0.068(3) 0.067(3) 0.063(3) -0.011(3) 0.004(3) 0.006(3)
N2 0.069(3) 0.073(3) 0.070(3) -0.005(3) -0.001(3) 0.008(3)
C1 0.072(4) 0.061(4) 0.071(4) -0.001(3) 0.002(4) 0.008(3)
C2 0.094(5) 0.083(5) 0.090(5) -0.002(4) 0.006(5) 0.012(4)
C3 0.108(6) 0.110(7) 0.080(5) -0.006(5) -0.019(5) 0.022(5)
C4 0.098(6) 0.110(7) 0.113(7) -0.021(6) -0.024(5) -0.003(6)
C5 0.101(6) 0.078(5) 0.116(7) -0.026(5) -0.028(5) -0.004(4)
C6 0.089(5) 0.071(5) 0.094(5) -0.001(4) 0.000(4) 0.000(4)
C7 0.181(12) 0.148(9) 0.155(9) -0.046(8) -0.075(9) 0.021(9)
C8 0.137(8) 0.066(5) 0.155(8) 0.024(5) -0.021(7) -0.016(5)
C9 0.147(7) 0.064(5) 0.103(6) 0.007(4) 0.001(5) 0.025(4)
C10 0.075(4) 0.060(4) 0.060(4) -0.005(3) 0.011(3) 0.003(3)
C11 0.080(5) 0.076(4) 0.081(5) -0.004(4) 0.014(4) -0.007(4)
C12 0.094(5) 0.095(5) 0.082(5) -0.017(4) 0.016(4) -0.009(5)
C13 0.070(4) 0.093(5) 0.085(5) -0.029(4) 0.003(4) 0.008(4)
C14 0.089(5) 0.074(4) 0.095(6) -0.009(4) 0.008(4) 0.010(4)
C15 0.074(4) 0.072(4) 0.074(4) -0.002(4) 0.005(4) 0.003(3)
C16 0.202(11) 0.077(5) 0.103(6) 0.012(4) 0.027(7) 0.000(6)
C17 0.104(7) 0.123(7) 0.115(6) -0.045(6) -0.005(5) 0.007(5)
C18 0.156(9) 0.093(5) 0.104(6) 0.015(5) -0.008(6) 0.006(6)
C19 0.079(4) 0.062(4) 0.082(5) -0.009(3) 0.004(4) 0.006(3)
C20 0.084(5) 0.086(5) 0.078(5) -0.019(4) -0.004(4) 0.006(4)
C21 0.081(5) 0.061(4) 0.075(5) 0.003(4) 0.001(4) 0.009(3)
C22 0.080(6) 0.128(7) 0.140(8) -0.045(6) 0.009(5) -0.016(5)
C23 0.080(5) 0.061(4) 0.080(5) -0.016(4) 0.002(4) 0.005(4)
C24 0.094(6) 0.102(6) 0.104(6) -0.006(5) 0.012(5) 0.010(5)
C25 0.125(8) 0.126(8) 0.108(8) 0.008(6) 0.025(6) -0.007(7)
C26 0.137(9) 0.133(9) 0.118(8) -0.045(8) 0.045(7) -0.035(8)
C27 0.128(8) 0.077(6) 0.163(10) -0.056(7) 0.053(8) -0.001(6)
C28 0.112(7) 0.060(4) 0.129(7) -0.029(5) 0.019(5) 0.007(4)

loop_
_atom_type_symbol
_atom_type_description
_atom_type_scat_dispersion_real
_atom_type_scat_dispersion_imag
_atom_type_scat_source
C C 0.0033 0.0016 'International Tables Vol C Tables 4.2.6.8 and 6.1.1.4'
H H 0.0000 0.0000 'International Tables Vol C Tables 4.2.6.8 and 6.1.1.4'
N N 0.0061 0.0033 'International Tables Vol C Tables 4.2.6.8 and 6.1.1.4'
O O 0.0106 0.0060 'International Tables Vol C Tables 4.2.6.8 and 6.1.1.4'
F F 0.0171 0.0103 'International Tables Vol C Tables 4.2.6.8 and 6.1.1.4'
S S 0.1246 0.1234 'International Tables Vol C Tables 4.2.6.8 and 6.1.1.4'

loop_
_geom_angle_atom_site_label_1
_geom_angle_atom_site_label_2
_geom_angle_atom_site_label_3
_geom_angle
O1 S1 O2 116.1(10)
O1 S1 O3 113.4(6)
O2 S1 O3 112.0(8)
O1 S1 C29 107.5(7)
O2 S1 C29 99.8(6)
O3 S1 C29 106.5(5)
F2 C29 F1 106.7(14)
F2 C29 F3 105.0(11)
F1 C29 F3 106.6(9)
F2 C29 S1 115.3(7)
F1 C29 S1 109.6(10)
F3 C29 S1 113.1(11)
C21 N1 C1 126.2(6)
C21 N1 C19 109.7(6)
C1 N1 C19 124.1(5)
C21 N2 C10 126.9(6)
C21 N2 C20 110.4(5)
C10 N2 C20 122.6(5)
C2 C1 C6 121.2(7)
C2 C1 N1 119.6(6)
C6 C1 N1 118.9(6)
C1 C2 C3 118.2(7)
C1 C2 C9 124.0(8)
C3 C2 C9 117.5(8)
C4 C3 C2 121.3(8)
C4 C3 H3A 119.4
C2 C3 H3A 119.4
C5 C4 C3 118.6(8)
C5 C4 C7 122.4(9)
C3 C4 C7 119.0(10)
C4 C5 C6 122.9(8)
C4 C5 H5A 118.5
C6 C5 H5A 118.5
C5 C6 C1 117.7(7)
C5 C6 C8 118.5(7)
C1 C6 C8 123.7(7)
C4 C7 H7A 109.5
C4 C7 H7B 109.5
H7A C7 H7B 109.5
C4 C7 H7C 109.5
H7A C7 H7C 109.5
H7B C7 H7C 109.5
C6 C8 H8A 109.5
C6 C8 H8B 109.5
H8A C8 H8B 109.5
C6 C8 H8C 109.5
H8A C8 H8C 109.5
H8B C8 H8C 109.5
C2 C9 H9A 109.5
C2 C9 H9B 109.5
H9A C9 H9B 109.5
C2 C9 H9C 109.5
H9A C9 H9C 109.5
H9B C9 H9C 109.5
C11 C10 C15 122.3(6)
C11 C10 N2 119.2(5)
C15 C10 N2 118.5(6)
C10 C11 C12 118.3(6)
C10 C11 C16 121.3(7)
C12 C11 C16 120.3(7)
C13 C12 C11 122.0(7)
C13 C12 H12A 119.0
C11 C12 H12A 119.0
C12 C13 C14 118.2(7)
C12 C13 C17 119.6(8)
C14 C13 C17 122.2(8)
C15 C14 C13 122.3(7)
C15 C14 H14A 118.9
C13 C14 H14A 118.9
C14 C15 C10 117.0(6)
C14 C15 C18 120.2(6)
C10 C15 C18 122.8(6)
C11 C16 H16A 109.5
C11 C16 H16B 109.5
H16A C16 H16B 109.5
C11 C16 H16C 109.5
H16A C16 H16C 109.5
H16B C16 H16C 109.5
C13 C17 H17A 109.5
C13 C17 H17B 109.5
H17A C17 H17B 109.5
C13 C17 H17C 109.5
H17A C17 H17C 109.5
H17B C17 H17C 109.5
C15 C18 H18A 109.5
C15 C18 H18B 109.5
H18A C18 H18B 109.5
C15 C18 H18C 109.5
H18A C18 H18C 109.5
H18B C18 H18C 109.5
C23 C19 N1 113.4(6)
C23 C19 C20 118.0(6)
N1 C19 C20 102.2(5)
C23 C19 H19A 107.6
N1 C19 H19A 107.6
C20 C19 H19A 107.6
N2 C20 C22 112.1(6)
N2 C20 C19 102.0(5)
C22 C20 C19 116.7(6)
N2 C20 H20A 108.6
C22 C20 H20A 108.6
C19 C20 H20A 108.6
N1 C21 N2 115.0(6)
N1 C21 H21A 122.5
N2 C21 H21A 122.5
C20 C22 H22A 109.5
C20 C22 H22B 109.5
H22A C22 H22B 109.5
C20 C22 H22C 109.5
H22A C22 H22C 109.5
H22B C22 H22C 109.5
C28 C23 C24 118.9(7)
C28 C23 C19 117.6(7)
C24 C23 C19 123.5(6)
C25 C24 C23 120.7(9)
C25 C24 H24A 119.6
C23 C24 H24A 119.6
C26 C25 C24 119.3(10)
C26 C25 H25A 120.3
C24 C25 H25A 120.3
C27 C26 C25 122.0(10)
C27 C26 H26A 119.0
C25 C26 H26A 119.0
C26 C27 C28 120.2(9)
C26 C27 H27A 119.9
C28 C27 H27A 119.9
C23 C28 C27 118.7(9)
C23 C28 H28B 120.6
C27 C28 H28B 120.6

loop_
_geom_bond_atom_site_label_1
_geom_bond_atom_site_label_2
_geom_bond_distance
S1 O1 1.366(9)
S1 O2 1.411(8)
S1 O3 1.442(7)
S1 C29 1.745(14)
F1 C29 1.308(11)
F2 C29 1.282(15)
F3 C29 1.319(12)
N1 C21 1.289(8)
N1 C1 1.433(8)
N1 C19 1.515(8)
N2 C21 1.312(9)
N2 C10 1.439(8)
N2 C20 1.492(9)
C1 C2 1.367(10)
C1 C6 1.410(10)
C2 C3 1.408(12)
C2 C9 1.511(11)
C3 C4 1.381(13)
C3 H3A 0.9300
C4 C5 1.354(12)
C4 C7 1.514(13)
C5 C6 1.378(11)
C5 H5A 0.9300
C6 C8 1.460(11)
C7 H7A 0.9600
C7 H7B 0.9600
C7 H7C 0.9600
C8 H8A 0.9600
C8 H8B 0.9600
C8 H8C 0.9600
C9 H9A 0.9600
C9 H9B 0.9600
C9 H9C 0.9600
C10 C11 1.362(9)
C10 C15 1.422(9)
C11 C12 1.394(10)
C11 C16 1.495(11)
C12 C13 1.382(11)
C12 H12A 0.9300
C13 C14 1.390(10)
C13 C17 1.506(10)
C14 C15 1.381(10)
C14 H14A 0.9300
C15 C18 1.497(10)
C16 H16A 0.9600
C16 H16B 0.9600
C16 H16C 0.9600
C17 H17A 0.9600
C17 H17B 0.9600
C17 H17C 0.9600
C18 H18A 0.9600
C18 H18B 0.9600
C18 H18C 0.9600
C19 C23 1.512(9)
C19 C20 1.555(9)
C19 H19A 0.9800
C20 C22 1.510(11)
C20 H20A 0.9800
C21 H21A 0.9300
C22 H22A 0.9600
C22 H22B 0.9600
C22 H22C 0.9600
C23 C28 1.374(10)
C23 C24 1.396(11)
C24 C25 1.364(12)
C24 H24A 0.9300
C25 C26 1.353(15)
C25 H25A 0.9300
C26 C27 1.331(15)
C26 H26A 0.9300
C27 C28 1.410(14)
C27 H27A 0.9300
C28 H28B 0.9300

loop_
_geom_torsion_atom_site_label_1
_geom_torsion_atom_site_label_2
_geom_torsion_atom_site_label_3
_geom_torsion_atom_site_label_4
_geom_torsion
O1 S1 C29 F2 -176.3(10)
O2 S1 C29 F2 -54.8(13)
O3 S1 C29 F2 61.8(11)
O1 S1 C29 F1 63.2(12)
O2 S1 C29 F1 -175.2(12)
O3 S1 C29 F1 -58.6(12)
O1 S1 C29 F3 -55.6(10)
O2 S1 C29 F3 66.0(12)
O3 S1 C29 F3 -177.4(8)
C21 N1 C1 C2 -62.0(9)
C19 N1 C1 C2 116.6(7)
C21 N1 C1 C6 123.1(8)
C19 N1 C1 C6 -58.3(9)
C6 C1 C2 C3 -0.3(11)
N1 C1 C2 C3 -175.0(7)
C6 C1 C2 C9 -172.9(8)
N1 C1 C2 C9 12.3(11)
C1 C2 C3 C4 3.2(13)
C9 C2 C3 C4 176.3(9)
C2 C3 C4 C5 -3.3(15)
C2 C3 C4 C7 176.1(9)
C3 C4 C5 C6 0.5(15)
C7 C4 C5 C6 -178.9(10)
C4 C5 C6 C1 2.3(13)
C4 C5 C6 C8 -174.9(10)
C2 C1 C6 C5 -2.3(11)
N1 C1 C6 C5 172.4(7)
C2 C1 C6 C8 174.7(8)
N1 C1 C6 C8 -10.5(12)
C21 N2 C10 C11 -100.3(8)
C20 N2 C10 C11 77.3(9)
C21 N2 C10 C15 82.1(8)
C20 N2 C10 C15 -100.3(7)
C15 C10 C11 C12 -0.3(11)
N2 C10 C11 C12 -177.8(6)
C15 C10 C11 C16 -175.2(8)
N2 C10 C11 C16 7.2(12)
C10 C11 C12 C13 2.1(11)
C16 C11 C12 C13 177.1(9)
C11 C12 C13 C14 -2.1(12)
C11 C12 C13 C17 175.7(7)
C12 C13 C14 C15 0.3(11)
C17 C13 C14 C15 -177.5(7)
C13 C14 C15 C10 1.4(11)
C13 C14 C15 C18 -176.9(8)
C11 C10 C15 C14 -1.4(10)
N2 C10 C15 C14 176.2(6)
C11 C10 C15 C18 176.8(8)
N2 C10 C15 C18 -5.6(10)
C21 N1 C19 C23 135.5(6)
C1 N1 C19 C23 -43.3(8)
C21 N1 C19 C20 7.4(7)
C1 N1 C19 C20 -171.4(6)
C21 N2 C20 C22 -118.9(7)
C10 N2 C20 C22 63.1(8)
C21 N2 C20 C19 6.7(7)
C10 N2 C20 C19 -171.2(5)
C23 C19 C20 N2 -133.1(6)
N1 C19 C20 N2 -8.0(6)
C23 C19 C20 C22 -10.6(10)
N1 C19 C20 C22 114.6(7)
C1 N1 C21 N2 175.2(6)
C19 N1 C21 N2 -3.6(8)
C10 N2 C21 N1 175.6(6)
C20 N2 C21 N1 -2.3(8)
N1 C19 C23 C28 139.1(7)
C20 C19 C23 C28 -101.5(8)
N1 C19 C23 C24 -39.9(9)
C20 C19 C23 C24 79.5(9)
C28 C23 C24 C25 -0.8(13)
C19 C23 C24 C25 178.2(8)
C23 C24 C25 C26 2.1(15)
C24 C25 C26 C27 -1.2(17)
C25 C26 C27 C28 -1.0(17)
C24 C23 C28 C27 -1.3(12)
C19 C23 C28 C27 179.7(8)
C26 C27 C28 C23 2.2(15)
